data_1007240
loop_
_publ_author_name
'Durif, A'

_publ_section_title 'Les ultraphosphates'
_journal_coden_ASTM BUFCAE
_journal_name_full
;
Bulletin de la Societe Francaise de Mineralogie et de Cristallographie
(72,1949-100,1977)
;
_journal_page_first 314
_journal_page_last 318
_journal_volume 94
_journal_year 1971
_chemical_formula_structural 'Ho P5 O14'
_chemical_formula_sum 'Ho O14 P5'
_chemical_name_systematic 'Holmium phyllo-pentaphosphate'
_space_group_IT_number 62
_symmetry_cell_setting orthorhombic
_symmetry_Int_Tables_number 62
_symmetry_space_group_name_Hall '-P 2ac 2n'
_symmetry_space_group_name_H-M 'P n m a'
_cell_angle_alpha 90
_cell_angle_beta 90
_cell_angle_gamma 90
_cell_formula_units_Z 4
_cell_length_a 8.72
_cell_length_b 12.71
_cell_length_c 8.926
_cell_volume 989.3
_cod_database_code 1007240

loop_
_symmetry_equiv_pos_as_xyz
x,y,z
1/2+x,1/2-y,1/2-z
-x,1/2+y,-z
1/2-x,-y,1/2+z
-x,-y,-z
1/2-x,1/2+y,1/2+z
x,1/2-y,z
1/2+x,y,1/2-z

loop_
_atom_site_label
_atom_site_type_symbol
_atom_site_symmetry_multiplicity
_atom_site_Wyckoff_symbol
_atom_site_fract_x
_atom_site_fract_y
_atom_site_fract_z
_atom_site_occupancy
_atom_site_attached_hydrogens
_atom_site_calc_flag
Ho1 Ho3+ 4 c 0.01885(11) 0.25 0.0566(13) 1. 0 d
P1 P5+ 4 c 0.4295(25) 0.25 0.0086(28) 1. 0 d
P2 P5+ 8 d 0.4930(22) 0.0815(15) -0.2021(29) 1. 0 d
P3 P5+ 8 d 0.2508(28) -0.0689(14) -0.2228(27) 1. 0 d
O1 O2- 4 c 0.4814(31) 0.25 0.1821(39) 1. 0 d
O2 O2- 4 c 0.2665(34) 0.25 0.0404(46) 1. 0 d
O3 O2- 8 d 0.5228(33) 0.1519(19) -0.0670(44) 1. 0 d
O4 O2- 8 d 0.5006(40) 0.1355(18) -0.3419(42) 1. 0 d
O5 O2- 8 d 0.3346(51) 0.0322(22) -0.1510(48) 1. 0 d
O6 O2- 8 d 0.1259(49) -0.0048(30) -0.3220(52) 1. 0 d
O7 O2- 8 d 0.3486(37) -0.1174(29) -0.3430(36) 1. 0 d
O8 O2- 8 d 0.1682(34) -0.1240(38) -0.0882(36) 1. 0 d

loop_
_atom_type_symbol
_atom_type_oxidation_number
Ho3+ 3.000
P5+ 5.000
O2- -2.000
